data_4506772
loop_
_publ_author_name
'Ahmad, Musheer'
'Das, Raja'
'Lama, Prem'
'Poddar, Pankaj'
'Bharadwaj, Parimal K.'

_publ_section_title
;
 Synthesis, Characterization, and Magnetic Studies of Coordination
 Polymers with Co(II) and Mn(II) Ions
;
_journal_issue 9
_journal_name_full 'Crystal Growth &amp; Design'
_journal_page_first 4624
_journal_paper_doi 10.1021/cg300829c
_journal_volume 12
_journal_year 2012
_chemical_formula_moiety 'C64 H90 Co3 N8 O30'
_chemical_formula_sum 'C64 H90 Co3 N8 O30'
_chemical_formula_weight 1628.24
_chemical_name_systematic
;
 ?
;
_space_group_IT_number 2
_symmetry_cell_setting triclinic
_symmetry_space_group_name_Hall '-P 1'
_symmetry_space_group_name_H-M 'P -1'
_atom_sites_solution_hydrogens geom
_atom_sites_solution_primary direct
_atom_sites_solution_secondary difmap
_audit_creation_method SHELXL-97
_cell_angle_alpha 78.011(5)
_cell_angle_beta 80.400(8)
_cell_angle_gamma 87.705(7)
_cell_formula_units_Z 1
_cell_length_a 9.730(7)
_cell_length_b 10.190(5)
_cell_length_c 19.529(6)
_cell_measurement_reflns_used 999
_cell_measurement_temperature 100(2)
_cell_measurement_theta_max 26.00
_cell_measurement_theta_min 2.11
_cell_volume 1867.5(17)
_computing_structure_refinement 'SHELXL-97 (Sheldrick, 1997)'
_diffrn_ambient_temperature 100(2)
_diffrn_measured_fraction_theta_full 0.978
_diffrn_measured_fraction_theta_max 0.978
_diffrn_measurement_device_type 'BRUKER SMART APEX'
_diffrn_measurement_method /w-scans
_diffrn_radiation_monochromator graphite
_diffrn_radiation_source 'fine-focus sealed tube'
_diffrn_radiation_type MoK\a
_diffrn_radiation_wavelength 0.71073
_diffrn_reflns_av_R_equivalents 0.0362
_diffrn_reflns_av_sigmaI/netI 0.0857
_diffrn_reflns_limit_h_max 11
_diffrn_reflns_limit_h_min -11
_diffrn_reflns_limit_k_max 11
_diffrn_reflns_limit_k_min -12
_diffrn_reflns_limit_l_max 24
_diffrn_reflns_limit_l_min -21
_diffrn_reflns_number 10580
_diffrn_reflns_theta_full 26.00
_diffrn_reflns_theta_max 26.00
_diffrn_reflns_theta_min 2.11
_exptl_absorpt_coefficient_mu 0.747
_exptl_absorpt_correction_T_max 0.9158
_exptl_absorpt_correction_T_min 0.8530
_exptl_absorpt_correction_type empirical
_exptl_absorpt_process_details SADABS
_exptl_crystal_colour pink
_exptl_crystal_density_diffrn 1.430
_exptl_crystal_density_method 'not measured'
_exptl_crystal_description block
_exptl_crystal_F_000 831
_exptl_crystal_size_max 0.22
_exptl_crystal_size_mid 0.16
_exptl_crystal_size_min 0.12
_refine_diff_density_max 0.922
_refine_diff_density_min -0.477
_refine_diff_density_rms 0.107
_refine_ls_extinction_method none
_refine_ls_goodness_of_fit_ref 1.030
_refine_ls_hydrogen_treatment mixed
_refine_ls_matrix_type full
_refine_ls_number_parameters 493
_refine_ls_number_reflns 7162
_refine_ls_number_restraints 6
_refine_ls_restrained_S_all 1.029
_refine_ls_R_factor_all 0.0915
_refine_ls_R_factor_gt 0.0618
_refine_ls_shift/su_max 0.000
_refine_ls_shift/su_mean 0.000
_refine_ls_structure_factor_coef Fsqd
_refine_ls_weighting_details 'calc w=1/[\s^2^(Fo^2^)+(0.0814P)^2^+0.0000P] where P=(Fo^2^+2Fc^2^)/3'
_refine_ls_weighting_scheme calc
_refine_ls_wR_factor_gt 0.1423
_refine_ls_wR_factor_ref 0.1694
_reflns_number_gt 5026
_reflns_number_total 7162
_reflns_threshold_expression >2sigma(I)
_cod_data_source_file cg300829c_si_002.cif
_cod_data_source_block Compound1
_cod_depositor_comments
;
The following automatic conversions were performed:

'_symmetry_cell_setting' value 'Triclinic' changed to 'triclinic'
according to /home/saulius/struct/CIF-dictionaries/cif_core.dic
dictionary named 'cif_core.dic' version 2.4.2 from 2011-04-26.

Automatic conversion script
Id: cif_fix_values 1891 2012-01-12 08:04:46Z andrius 
;
_cod_original_sg_symbol_H-M P-1
_cod_database_code 4506772

loop_
_symmetry_equiv_pos_as_xyz
'x, y, z'
'-x, -y, -z'

loop_
_atom_site_label
_atom_site_type_symbol
_atom_site_fract_x
_atom_site_fract_y
_atom_site_fract_z
_atom_site_U_iso_or_equiv
_atom_site_adp_type
_atom_site_occupancy
_atom_site_symmetry_multiplicity
_atom_site_calc_flag
_atom_site_refinement_flags
Co1 Co 0.68611(6) 0.39561(5) 0.72257(3) 0.01773(17) Uani 1 1 d .
Co2 Co 1.0000 1.0000 0.0000 0.0214(2) Uani 1 2 d S
O1 O 0.6978(3) 0.5941(3) 0.67626(15) 0.0193(6) Uani 1 1 d .
O2 O 0.7687(3) 0.6745(3) 0.76271(16) 0.0281(7) Uani 1 1 d .
O3 O 0.6782(3) 1.1772(3) 0.74247(14) 0.0194(6) Uani 1 1 d .
O4 O 0.6794(3) 1.2996(3) 0.63532(14) 0.0199(6) Uani 1 1 d .
O5 O 0.9153(3) 1.0055(3) 0.10389(15) 0.0240(7) Uani 1 1 d .
O6 O 0.7140(3) 1.1172(4) 0.09466(17) 0.0358(8) Uani 1 1 d .
O7 O 0.7749(3) 0.9756(3) 0.46749(15) 0.0249(7) Uani 1 1 d .
N1 N 0.4647(3) 0.4093(3) 0.75711(18) 0.0196(8) Uani 1 1 d .
N2 N 0.0362(3) 0.4411(3) 0.93735(17) 0.0182(7) Uani 1 1 d .
N3 N 0.9067(4) 0.3809(3) 0.68717(19) 0.0236(8) Uani 1 1 d .
N4 N 1.3870(3) 0.4114(3) 0.53542(19) 0.0223(8) Uani 1 1 d .
C1 C 0.7348(4) 0.6881(4) 0.7025(2) 0.0205(9) Uani 1 1 d .
C2 C 0.7361(4) 0.8258(4) 0.6559(2) 0.0165(8) Uani 1 1 d .
C3 C 0.7168(4) 0.9380(4) 0.6873(2) 0.0184(9) Uani 1 1 d .
H3 H 0.7057 0.9282 0.7364 0.022 Uiso 1 1 calc R
C4 C 0.7147(4) 1.0641(4) 0.6439(2) 0.0183(9) Uani 1 1 d .
C5 C 0.6888(4) 1.1870(4) 0.6759(2) 0.0196(9) Uani 1 1 d .
C6 C 0.7356(4) 1.0812(4) 0.5711(2) 0.0205(9) Uani 1 1 d .
H6 H 0.7362 1.1670 0.5430 0.025 Uiso 1 1 calc R
C7 C 0.7558(4) 0.9693(4) 0.5394(2) 0.0191(9) Uani 1 1 d .
C8 C 0.7538(4) 0.8419(4) 0.5830(2) 0.0185(9) Uani 1 1 d .
H8 H 0.7645 0.7666 0.5626 0.022 Uiso 1 1 calc R
C9 C 0.7685(5) 1.1079(4) 0.4239(2) 0.0239(10) Uani 1 1 d .
H9A H 0.8448 1.1619 0.4287 0.029 Uiso 1 1 calc R
H9B H 0.6815 1.1516 0.4389 0.029 Uiso 1 1 calc R
C10 C 0.7782(4) 1.0949(4) 0.3477(2) 0.0222(9) Uani 1 1 d .
C11 C 0.6585(4) 1.0880(4) 0.3183(2) 0.0227(9) Uani 1 1 d .
H11 H 0.5716 1.0884 0.3465 0.027 Uiso 1 1 calc R
C12 C 0.6669(4) 1.0806(4) 0.2477(2) 0.0238(10) Uani 1 1 d .
H12 H 0.5861 1.0781 0.2284 0.029 Uiso 1 1 calc R
C13 C 0.7973(4) 1.0768(4) 0.2055(2) 0.0194(9) Uani 1 1 d .
C14 C 0.9175(4) 1.0827(4) 0.2344(2) 0.0243(10) Uani 1 1 d .
H14 H 1.0046 1.0798 0.2067 0.029 Uiso 1 1 calc R
C15 C 0.9071(4) 1.0928(4) 0.3049(2) 0.0239(10) Uani 1 1 d .
H15 H 0.9878 1.0982 0.3238 0.029 Uiso 1 1 calc R
C16 C 0.8084(4) 1.0673(4) 0.1284(2) 0.0221(9) Uani 1 1 d .
C17 C 0.3913(4) 0.3042(4) 0.7959(2) 0.0229(9) Uani 1 1 d .
H17 H 0.4341 0.2203 0.8008 0.027 Uiso 1 1 calc R
C18 C 0.2551(4) 0.3126(4) 0.8295(2) 0.0222(9) Uani 1 1 d .
H18 H 0.2090 0.2359 0.8563 0.027 Uiso 1 1 calc R
C19 C 0.1875(4) 0.4365(4) 0.8229(2) 0.0188(9) Uani 1 1 d .
C20 C 0.2622(4) 0.5449(4) 0.7805(2) 0.0225(9) Uani 1 1 d .
H20 H 0.2207 0.6294 0.7731 0.027 Uiso 1 1 calc R
C21 C 0.3976(4) 0.5283(4) 0.7493(2) 0.0230(9) Uani 1 1 d .
H21 H 0.4452 0.6032 0.7214 0.028 Uiso 1 1 calc R
C22 C 0.0419(4) 0.4523(4) 0.8603(2) 0.0234(10) Uani 1 1 d .
H22A H 0.0054 0.5392 0.8402 0.028 Uiso 1 1 calc R
H22B H -0.0169 0.3840 0.8524 0.028 Uiso 1 1 calc R
C23 C 0.1203(4) 0.5485(4) 0.9508(2) 0.0207(9) Uani 1 1 d .
H23A H 0.0876 0.6352 0.9281 0.025 Uiso 1 1 calc R
H23B H 0.2170 0.5383 0.9303 0.025 Uiso 1 1 calc R
C24 C 0.1102(4) 0.5435(4) 1.0291(2) 0.0217(9) Uani 1 1 d .
H24A H 0.1471 0.4584 1.0515 0.026 Uiso 1 1 calc R
H24B H 0.1661 0.6146 1.0363 0.026 Uiso 1 1 calc R
C25 C 0.9864(4) 0.2854(4) 0.7192(2) 0.0236(10) Uani 1 1 d .
H25 H 0.9495 0.2343 0.7632 0.028 Uiso 1 1 calc R
C26 C 1.1224(4) 0.2594(4) 0.6895(2) 0.0241(10) Uani 1 1 d .
H26 H 1.1745 0.1925 0.7139 0.029 Uiso 1 1 calc R
C27 C 1.1801(4) 0.3324(4) 0.6241(2) 0.0235(10) Uani 1 1 d .
C28 C 1.0982(4) 0.4319(4) 0.5903(2) 0.0254(10) Uani 1 1 d .
H28 H 1.1329 0.4843 0.5463 0.030 Uiso 1 1 calc R
C29 C 0.9627(4) 0.4517(4) 0.6237(2) 0.0261(10) Uani 1 1 d .
H29 H 0.9082 0.5178 0.6005 0.031 Uiso 1 1 calc R
C30 C 1.3264(4) 0.3004(4) 0.5895(2) 0.0267(10) Uani 1 1 d .
H30A H 1.3856 0.2779 0.6257 0.032 Uiso 1 1 calc R
H30B H 1.3226 0.2226 0.5685 0.032 Uiso 1 1 calc R
C31 C 1.4332(4) 0.5176(4) 0.5674(2) 0.0242(10) Uani 1 1 d .
H31A H 1.5031 0.4817 0.5964 0.029 Uiso 1 1 calc R
H31B H 1.3547 0.5485 0.5978 0.029 Uiso 1 1 calc R
C32 C 1.5070(4) 0.3666(4) 0.4892(2) 0.0226(10) Uani 1 1 d .
H32A H 1.4778 0.2974 0.4674 0.027 Uiso 1 1 calc R
H32B H 1.5778 0.3287 0.5173 0.027 Uiso 1 1 calc R
O1W O 0.7248(3) 0.4152(3) 0.82135(16) 0.0240(7) Uani 1 1 d D
O2W O 1.1158(3) 1.1754(3) -0.00021(17) 0.0250(7) Uani 1 1 d D
O3W O 0.8444(3) 1.1271(3) -0.03938(17) 0.0272(7) Uani 1 1 d D
O4W O 0.7402(3) 0.7774(3) 0.88516(17) 0.0300(7) Uani 1 1 d .
O5W O 0.6807(4) 1.0441(3) 0.87750(17) 0.0367(8) Uani 1 1 d .
O6W O 0.5290(3) 1.3294(3) 0.07553(17) 0.0353(8) Uani 1 1 d .
O7W O 0.5041(3) 0.3901(4) 0.93201(18) 0.0402(9) Uani 1 1 d .
O8W O 0.4283(4) 0.1248(4) 0.9540(2) 0.0614(12) Uani 1 1 d .
H1W1 H 0.7314 0.4984 0.8038 0.08(2) Uiso 1 1 d D
H2W1 H 0.6646 0.4001 0.8594 0.07(2) Uiso 1 1 d D
H1W3 H 0.811(5) 1.111(6) -0.074(2) 0.059(19) Uiso 1 1 d D
H2W3 H 0.785(5) 1.125(6) -0.0015(19) 0.060(19) Uiso 1 1 d D
H1W2 H 1.079(6) 1.250(4) -0.019(3) 0.08(2) Uiso 1 1 d D
H2W2 H 1.140(5) 1.193(5) 0.0364(18) 0.036(15) Uiso 1 1 d D

loop_
_atom_site_aniso_label
_atom_site_aniso_U_11
_atom_site_aniso_U_22
_atom_site_aniso_U_33
_atom_site_aniso_U_23
_atom_site_aniso_U_13
_atom_site_aniso_U_12
Co1 0.0222(3) 0.0131(3) 0.0184(3) -0.0050(2) -0.0026(2) 0.0007(2)
Co2 0.0277(5) 0.0195(4) 0.0168(4) -0.0047(3) -0.0025(3) 0.0015(3)
O1 0.0227(15) 0.0161(15) 0.0199(16) -0.0067(12) -0.0022(12) 0.0008(12)
O2 0.0428(19) 0.0189(16) 0.0250(18) -0.0071(13) -0.0085(15) -0.0009(14)
O3 0.0290(16) 0.0154(15) 0.0134(15) -0.0042(11) -0.0014(12) 0.0015(12)
O4 0.0294(16) 0.0145(15) 0.0169(15) -0.0041(12) -0.0061(13) 0.0029(12)
O5 0.0289(16) 0.0237(16) 0.0184(16) -0.0067(13) 0.0006(13) 0.0084(13)
O6 0.0286(17) 0.058(2) 0.0243(18) -0.0144(16) -0.0090(15) 0.0090(16)
O7 0.0419(18) 0.0163(15) 0.0176(16) -0.0065(12) -0.0061(14) 0.0078(14)
N1 0.0257(19) 0.0176(18) 0.0170(19) -0.0068(14) -0.0038(15) -0.0005(15)
N2 0.0157(17) 0.0229(19) 0.0165(18) -0.0061(14) -0.0009(14) -0.0024(14)
N3 0.0265(19) 0.0182(19) 0.027(2) -0.0053(16) -0.0045(16) -0.0010(15)
N4 0.0212(18) 0.024(2) 0.024(2) -0.0096(16) -0.0044(16) 0.0010(15)
C1 0.021(2) 0.022(2) 0.020(2) -0.0077(18) -0.0009(18) -0.0004(18)
C2 0.016(2) 0.013(2) 0.019(2) -0.0016(16) -0.0030(17) 0.0013(16)
C3 0.020(2) 0.019(2) 0.017(2) -0.0063(17) -0.0040(17) 0.0024(17)
C4 0.017(2) 0.017(2) 0.024(2) -0.0058(17) -0.0072(17) 0.0014(16)
C5 0.015(2) 0.018(2) 0.027(3) -0.0067(18) -0.0030(18) 0.0006(16)
C6 0.026(2) 0.013(2) 0.022(2) -0.0011(17) -0.0046(18) 0.0011(17)
C7 0.020(2) 0.023(2) 0.017(2) -0.0084(17) -0.0045(17) 0.0026(17)
C8 0.020(2) 0.015(2) 0.023(2) -0.0085(17) -0.0043(18) 0.0003(17)
C9 0.035(2) 0.018(2) 0.018(2) -0.0049(18) -0.0023(19) 0.0043(19)
C10 0.033(2) 0.017(2) 0.019(2) -0.0073(17) -0.0080(19) 0.0056(18)
C11 0.021(2) 0.027(2) 0.019(2) -0.0066(18) 0.0015(18) 0.0016(18)
C12 0.022(2) 0.027(2) 0.025(2) -0.0076(19) -0.0065(19) -0.0006(18)
C13 0.024(2) 0.015(2) 0.020(2) -0.0050(17) -0.0033(18) 0.0024(17)
C14 0.022(2) 0.027(2) 0.023(2) -0.0059(19) -0.0008(18) 0.0014(19)
C15 0.022(2) 0.028(2) 0.026(2) -0.0094(19) -0.0099(19) 0.0014(19)
C16 0.028(2) 0.018(2) 0.020(2) -0.0045(18) -0.0019(19) -0.0093(18)
C17 0.026(2) 0.021(2) 0.023(2) -0.0052(18) -0.0080(19) 0.0022(18)
C18 0.026(2) 0.021(2) 0.021(2) -0.0039(18) -0.0055(19) -0.0035(18)
C19 0.021(2) 0.023(2) 0.015(2) -0.0080(17) -0.0061(17) 0.0035(17)
C20 0.023(2) 0.020(2) 0.023(2) -0.0033(18) -0.0029(18) 0.0041(18)
C21 0.028(2) 0.018(2) 0.023(2) -0.0059(18) -0.0011(19) 0.0013(18)
C22 0.027(2) 0.024(2) 0.020(2) -0.0044(18) -0.0046(19) 0.0010(18)
C23 0.020(2) 0.020(2) 0.022(2) -0.0049(18) -0.0018(18) -0.0020(17)
C24 0.017(2) 0.021(2) 0.028(2) -0.0067(18) -0.0033(18) -0.0003(17)
C25 0.029(2) 0.020(2) 0.022(2) -0.0044(18) -0.0035(19) -0.0018(18)
C26 0.028(2) 0.019(2) 0.025(2) -0.0032(18) -0.008(2) 0.0028(18)
C27 0.023(2) 0.023(2) 0.028(3) -0.0119(19) -0.0052(19) 0.0003(18)
C28 0.026(2) 0.023(2) 0.024(2) -0.0012(19) -0.0001(19) -0.0012(19)
C29 0.027(2) 0.021(2) 0.027(3) 0.0023(19) -0.003(2) 0.0013(19)
C30 0.029(2) 0.020(2) 0.031(3) -0.0055(19) -0.006(2) 0.0027(19)
C31 0.023(2) 0.030(2) 0.022(2) -0.0092(19) -0.0074(19) 0.0082(19)
C32 0.021(2) 0.025(2) 0.024(2) -0.0101(19) -0.0041(18) 0.0052(18)
O1W 0.0310(17) 0.0204(17) 0.0211(17) -0.0045(13) -0.0055(14) -0.0002(13)
O2W 0.0341(18) 0.0203(17) 0.0216(18) -0.0039(14) -0.0079(14) -0.0007(14)
O3W 0.0336(19) 0.0302(18) 0.0188(18) -0.0073(14) -0.0060(16) 0.0066(15)
O4W 0.0338(17) 0.0261(17) 0.0320(19) -0.0087(14) -0.0073(15) 0.0003(14)
O5W 0.058(2) 0.0278(18) 0.0277(19) -0.0071(15) -0.0140(17) 0.0014(16)
O6W 0.0297(18) 0.039(2) 0.037(2) -0.0066(16) -0.0060(15) -0.0003(15)
O7W 0.039(2) 0.049(2) 0.030(2) -0.0101(16) -0.0001(16) 0.0074(17)
O8W 0.053(2) 0.068(3) 0.057(3) 0.005(2) -0.012(2) -0.010(2)

loop_
_atom_type_symbol
_atom_type_description
_atom_type_scat_dispersion_real
_atom_type_scat_dispersion_imag
_atom_type_scat_source
C C 0.0033 0.0016 'International Tables Vol C Tables 4.2.6.8 and 6.1.1.4'
H H 0.0000 0.0000 'International Tables Vol C Tables 4.2.6.8 and 6.1.1.4'
N N 0.0061 0.0033 'International Tables Vol C Tables 4.2.6.8 and 6.1.1.4'
O O 0.0106 0.0060 'International Tables Vol C Tables 4.2.6.8 and 6.1.1.4'
Co Co 0.3494 0.9721 'International Tables Vol C Tables 4.2.6.8 and 6.1.1.4'

loop_
_geom_angle_atom_site_label_1
_geom_angle_atom_site_label_2
_geom_angle_atom_site_label_3
_geom_angle
_geom_angle_site_symmetry_1
_geom_angle_site_symmetry_3
O1 Co1 O1W 96.99(12) . .
O1 Co1 O4 103.37(11) . 1_545
O1W Co1 O4 157.46(11) . 1_545
O1 Co1 N3 88.19(12) . .
O1W Co1 N3 89.78(13) . .
O4 Co1 N3 81.36(12) 1_545 .
O1 Co1 N1 91.97(12) . .
O1W Co1 N1 90.81(12) . .
O4 Co1 N1 98.00(11) 1_545 .
N3 Co1 N1 179.37(13) . .
O1 Co1 O3 164.47(11) . 1_545
O1W Co1 O3 98.04(11) . 1_545
O4 Co1 O3 61.17(10) 1_545 1_545
N3 Co1 O3 87.97(12) . 1_545
N1 Co1 O3 91.72(12) . 1_545
O1 Co1 C5 133.67(13) . 1_545
O1W Co1 C5 127.65(13) . 1_545
O4 Co1 C5 30.59(12) 1_545 1_545
N3 Co1 C5 81.08(13) . 1_545
N1 Co1 C5 98.38(13) . 1_545
O3 Co1 C5 30.80(12) 1_545 1_545
O5 Co2 O5 180.00(16) 2_775 .
O5 Co2 O3W 87.95(12) 2_775 .
O5 Co2 O3W 92.05(12) . .
O5 Co2 O3W 92.05(12) 2_775 2_775
O5 Co2 O3W 87.95(12) . 2_775
O3W Co2 O3W 180.00(17) . 2_775
O5 Co2 O2W 86.89(12) 2_775 2_775
O5 Co2 O2W 93.11(12) . 2_775
O3W Co2 O2W 91.68(13) . 2_775
O3W Co2 O2W 88.32(13) 2_775 2_775
O5 Co2 O2W 93.11(12) 2_775 .
O5 Co2 O2W 86.89(12) . .
O3W Co2 O2W 88.32(13) . .
O3W Co2 O2W 91.68(13) 2_775 .
O2W Co2 O2W 180.0 2_775 .
C1 O1 Co1 126.6(3) . .
C5 O3 Co1 87.7(2) . 1_565
C5 O4 Co1 89.5(2) . 1_565
C16 O5 Co2 130.1(3) . .
C7 O7 C9 115.8(3) . .
C17 N1 C21 116.3(4) . .
C17 N1 Co1 121.7(3) . .
C21 N1 Co1 121.4(3) . .
C22 N2 C24 109.3(3) . 2_567
C22 N2 C23 110.3(3) . .
C24 N2 C23 108.4(3) 2_567 .
C29 N3 C25 117.1(4) . .
C29 N3 Co1 119.2(3) . .
C25 N3 Co1 122.5(3) . .
C30 N4 C32 111.0(3) . .
C30 N4 C31 111.0(3) . .
C32 N4 C31 108.8(3) . .
O2 C1 O1 125.4(4) . .
O2 C1 C2 119.2(4) . .
O1 C1 C2 115.4(4) . .
C8 C2 C3 120.1(4) . .
C8 C2 C1 120.8(3) . .
C3 C2 C1 119.2(4) . .
C4 C3 C2 118.6(4) . .
C6 C4 C3 121.6(4) . .
C6 C4 C5 118.2(4) . .
C3 C4 C5 120.2(4) . .
O4 C5 O3 120.8(4) . .
O4 C5 C4 118.8(4) . .
O3 C5 C4 120.5(4) . .
O4 C5 Co1 59.9(2) . 1_565
O3 C5 Co1 61.5(2) . 1_565
C4 C5 Co1 171.0(3) . 1_565
C4 C6 C7 119.9(4) . .
O7 C7 C8 117.0(3) . .
O7 C7 C6 124.3(4) . .
C8 C7 C6 118.7(4) . .
C2 C8 C7 121.1(4) . .
O7 C9 C10 108.6(3) . .
C15 C10 C11 118.6(4) . .
C15 C10 C9 120.5(4) . .
C11 C10 C9 120.9(4) . .
C12 C11 C10 121.0(4) . .
C11 C12 C13 119.7(4) . .
C14 C13 C12 119.7(4) . .
C14 C13 C16 119.9(4) . .
C12 C13 C16 120.4(4) . .
C15 C14 C13 119.8(4) . .
C14 C15 C10 121.1(4) . .
O6 C16 O5 125.5(4) . .
O6 C16 C13 119.1(4) . .
O5 C16 C13 115.4(4) . .
N1 C17 C18 123.9(4) . .
C17 C18 C19 119.6(4) . .
C20 C19 C18 116.5(4) . .
C20 C19 C22 121.6(4) . .
C18 C19 C22 121.9(4) . .
C21 C20 C19 120.3(4) . .
N1 C21 C20 123.4(4) . .
N2 C22 C19 112.1(3) . .
N2 C23 C24 111.2(3) . .
N2 C24 C23 111.1(3) 2_567 .
N3 C25 C26 122.7(4) . .
C27 C26 C25 120.2(4) . .
C26 C27 C28 117.5(4) . .
C26 C27 C30 120.6(4) . .
C28 C27 C30 121.8(4) . .
C27 C28 C29 118.7(4) . .
N3 C29 C28 123.7(4) . .
N4 C30 C27 112.3(3) . .
N4 C31 C32 110.5(3) . 2_866
N4 C32 C31 110.3(3) . 2_866

loop_
_geom_bond_atom_site_label_1
_geom_bond_atom_site_label_2
_geom_bond_distance
_geom_bond_site_symmetry_2
Co1 O1 2.036(3) .
Co1 O1W 2.076(3) .
Co1 O4 2.145(3) 1_545
Co1 N3 2.152(4) .
Co1 N1 2.155(4) .
Co1 O3 2.180(3) 1_545
Co1 C5 2.479(4) 1_545
Co2 O5 2.070(3) 2_775
Co2 O5 2.070(3) .
Co2 O3W 2.093(3) .
Co2 O3W 2.093(3) 2_775
Co2 O2W 2.150(3) 2_775
Co2 O2W 2.150(3) .
O1 C1 1.266(5) .
O2 C1 1.252(5) .
O3 C5 1.270(5) .
O3 Co1 2.180(3) 1_565
O4 C5 1.261(5) .
O4 Co1 2.145(3) 1_565
O5 C16 1.270(5) .
O6 C16 1.250(5) .
O7 C7 1.374(5) .
O7 C9 1.443(5) .
N1 C17 1.332(5) .
N1 C21 1.347(5) .
N2 C22 1.478(5) .
N2 C24 1.482(5) 2_567
N2 C23 1.483(5) .
N3 C29 1.337(6) .
N3 C25 1.337(5) .
N4 C30 1.447(6) .
N4 C32 1.471(5) .
N4 C31 1.476(5) .
C1 C2 1.505(6) .
C2 C8 1.382(6) .
C2 C3 1.398(5) .
C3 C4 1.387(6) .
C4 C6 1.377(6) .
C4 C5 1.506(5) .
C5 Co1 2.479(4) 1_565
C6 C7 1.399(5) .
C7 C8 1.394(6) .
C9 C10 1.510(6) .
C10 C15 1.388(6) .
C10 C11 1.391(6) .
C11 C12 1.386(6) .
C12 C13 1.397(6) .
C13 C14 1.389(6) .
C13 C16 1.514(6) .
C14 C15 1.387(6) .
C17 C18 1.386(6) .
C18 C19 1.392(5) .
C19 C20 1.385(6) .
C19 C22 1.501(6) .
C20 C21 1.375(6) .
C23 C24 1.506(6) .
C24 N2 1.482(5) 2_567
C25 C26 1.392(6) .
C26 C27 1.379(6) .
C27 C28 1.390(6) .
C27 C30 1.524(6) .
C28 C29 1.397(6) .
C31 C32 1.501(6) 2_866
C32 C31 1.501(6) 2_866

loop_
_geom_torsion_atom_site_label_1
_geom_torsion_atom_site_label_2
_geom_torsion_atom_site_label_3
_geom_torsion_atom_site_label_4
_geom_torsion
_geom_torsion_site_symmetry_1
_geom_torsion_site_symmetry_4
O1W Co1 O1 C1 7.3(3) . .
O4 Co1 O1 C1 -163.0(3) 1_545 .
N3 Co1 O1 C1 -82.3(3) . .
N1 Co1 O1 C1 98.3(3) . .
O3 Co1 O1 C1 -158.0(4) 1_545 .
C5 Co1 O1 C1 -158.1(3) 1_545 .
O5 Co2 O5 C16 -172(100) 2_775 .
O3W Co2 O5 C16 -0.4(4) . .
O3W Co2 O5 C16 179.6(4) 2_775 .
O2W Co2 O5 C16 -92.1(4) 2_775 .
O2W Co2 O5 C16 87.9(4) . .
O1 Co1 N1 C17 -177.3(3) . .
O1W Co1 N1 C17 -80.2(3) . .
O4 Co1 N1 C17 78.9(3) 1_545 .
N3 Co1 N1 C17 78(14) . .
O3 Co1 N1 C17 17.8(3) 1_545 .
C5 Co1 N1 C17 48.0(3) 1_545 .
O1 Co1 N1 C21 -6.9(3) . .
O1W Co1 N1 C21 90.1(3) . .
O4 Co1 N1 C21 -110.7(3) 1_545 .
N3 Co1 N1 C21 -111(13) . .
O3 Co1 N1 C21 -171.8(3) 1_545 .
C5 Co1 N1 C21 -141.6(3) 1_545 .
O1 Co1 N3 C29 -37.5(3) . .
O1W Co1 N3 C29 -134.5(3) . .
O4 Co1 N3 C29 66.3(3) 1_545 .
N1 Co1 N3 C29 67(14) . .
O3 Co1 N3 C29 127.5(3) 1_545 .
C5 Co1 N3 C29 97.3(3) 1_545 .
O1 Co1 N3 C25 155.7(3) . .
O1W Co1 N3 C25 58.7(3) . .
O4 Co1 N3 C25 -100.5(3) 1_545 .
N1 Co1 N3 C25 -100(13) . .
O3 Co1 N3 C25 -39.3(3) 1_545 .
C5 Co1 N3 C25 -69.5(3) 1_545 .
Co1 O1 C1 O2 -1.3(6) . .
Co1 O1 C1 C2 179.0(2) . .
O2 C1 C2 C8 154.5(4) . .
O1 C1 C2 C8 -25.8(6) . .
O2 C1 C2 C3 -26.5(6) . .
O1 C1 C2 C3 153.2(4) . .
C8 C2 C3 C4 0.6(6) . .
C1 C2 C3 C4 -178.4(4) . .
C2 C3 C4 C6 -2.2(6) . .
C2 C3 C4 C5 177.7(3) . .
Co1 O4 C5 O3 9.5(4) 1_565 .
Co1 O4 C5 C4 -169.7(3) 1_565 .
Co1 O3 C5 O4 -9.3(4) 1_565 .
Co1 O3 C5 C4 169.9(3) 1_565 .
C6 C4 C5 O4 3.9(6) . .
C3 C4 C5 O4 -175.9(4) . .
C6 C4 C5 O3 -175.3(4) . .
C3 C4 C5 O3 4.9(6) . .
C6 C4 C5 Co1 -75(2) . 1_565
C3 C4 C5 Co1 105(2) . 1_565
C3 C4 C6 C7 1.8(6) . .
C5 C4 C6 C7 -178.1(3) . .
C9 O7 C7 C8 176.5(4) . .
C9 O7 C7 C6 -2.1(6) . .
C4 C6 C7 O7 178.8(4) . .
C4 C6 C7 C8 0.2(6) . .
C3 C2 C8 C7 1.4(6) . .
C1 C2 C8 C7 -179.6(4) . .
O7 C7 C8 C2 179.6(3) . .
C6 C7 C8 C2 -1.8(6) . .
C7 O7 C9 C10 -174.8(3) . .
O7 C9 C10 C15 -88.1(5) . .
O7 C9 C10 C11 93.4(5) . .
C15 C10 C11 C12 -0.7(6) . .
C9 C10 C11 C12 177.8(4) . .
C10 C11 C12 C13 1.5(6) . .
C11 C12 C13 C14 -1.0(6) . .
C11 C12 C13 C16 179.4(4) . .
C12 C13 C14 C15 -0.3(6) . .
C16 C13 C14 C15 179.4(4) . .
C13 C14 C15 C10 1.1(7) . .
C11 C10 C15 C14 -0.6(6) . .
C9 C10 C15 C14 -179.1(4) . .
Co2 O5 C16 O6 15.9(6) . .
Co2 O5 C16 C13 -165.3(3) . .
C14 C13 C16 O6 -149.8(4) . .
C12 C13 C16 O6 29.8(6) . .
C14 C13 C16 O5 31.2(6) . .
C12 C13 C16 O5 -149.1(4) . .
C21 N1 C17 C18 -2.2(6) . .
Co1 N1 C17 C18 168.6(3) . .
N1 C17 C18 C19 0.5(6) . .
C17 C18 C19 C20 1.7(6) . .
C17 C18 C19 C22 -177.7(4) . .
C18 C19 C20 C21 -2.2(6) . .
C22 C19 C20 C21 177.2(4) . .
C17 N1 C21 C20 1.8(6) . .
Co1 N1 C21 C20 -169.1(3) . .
C19 C20 C21 N1 0.5(7) . .
C24 N2 C22 C19 -179.5(3) 2_567 .
C23 N2 C22 C19 61.4(4) . .
C20 C19 C22 N2 -106.5(4) . .
C18 C19 C22 N2 72.9(5) . .
C22 N2 C23 C24 177.1(3) . .
C24 N2 C23 C24 57.5(4) 2_567 .
N2 C23 C24 N2 -59.1(4) . 2_567
C29 N3 C25 C26 0.6(6) . .
Co1 N3 C25 C26 167.7(3) . .
N3 C25 C26 C27 -0.6(6) . .
C25 C26 C27 C28 0.6(6) . .
C25 C26 C27 C30 -177.1(4) . .
C26 C27 C28 C29 -0.6(6) . .
C30 C27 C28 C29 177.1(4) . .
C25 N3 C29 C28 -0.6(6) . .
Co1 N3 C29 C28 -168.2(3) . .
C27 C28 C29 N3 0.7(7) . .
C32 N4 C30 C27 -163.2(3) . .
C31 N4 C30 C27 75.6(4) . .
C26 C27 C30 N4 -160.0(4) . .
C28 C27 C30 N4 22.4(6) . .
C30 N4 C31 C32 -178.8(3) . 2_866
C32 N4 C31 C32 58.8(4) . 2_866
C30 N4 C32 C31 178.9(3) . 2_866
C31 N4 C32 C31 -58.6(5) . 2_866
